data_4318968
loop_
_publ_author_name
'Yahong Li'
'Angie Turnas'
'James T. Ciszewski'
'Aaron L. Odom'

_publ_section_title
;
 Group-4 \h1-Pyrrolyl Complexes Incorporating
 N,N-Di(pyrrolyl-\a-methyl)-N-methylamine
;
_journal_name_full 'Inorganic Chemistry'
_journal_page_first 6298
_journal_page_last 6306
_journal_paper_doi 10.1021/ic0259484
_journal_volume 41
_journal_year 2002
_chemical_formula_sum 'C28 H32 N6 Zr'
_chemical_formula_weight 543.82
_chemical_name_common Zr(dpma)2.C6H6
_chemical_name_systematic
;
  ?
;
_space_group_IT_number 9
_symmetry_cell_setting monoclinic
_symmetry_space_group_name_Hall 'C -2yc'
_symmetry_space_group_name_H-M 'C 1 c 1'
_atom_sites_solution_hydrogens geom
_atom_sites_solution_primary direct
_atom_sites_solution_secondary difmap
_audit_creation_method SHELXL-97
_cell_angle_alpha 90.00
_cell_angle_beta 96.471(2)
_cell_angle_gamma 90.00
_cell_formula_units_Z 4
_cell_length_a 8.7315(12)
_cell_length_b 15.993(2)
_cell_length_c 18.719(3)
_cell_measurement_temperature 417(2)
_cell_volume 2597.3(6)
_computing_cell_refinement 'Bruker SMART'
_computing_data_collection 'Bruker SMART'
_computing_data_reduction 'Bruker SHELXTL'
_computing_molecular_graphics 'Bruker SHELXTL'
_computing_publication_material 'Bruker SHELXTL'
_computing_structure_refinement 'SHELXL-97 (Sheldrick, 1997)'
_computing_structure_solution 'SHELXS-97 (Sheldrick, 1990)'
_diffrn_ambient_temperature 417(2)
_diffrn_measured_fraction_theta_full 1.000
_diffrn_measured_fraction_theta_max 1.000
_diffrn_measurement_device_type 'CCD area detector'
_diffrn_measurement_method 'phi and omega scans'
_diffrn_radiation_monochromator graphite
_diffrn_radiation_source 'fine-focus sealed tube'
_diffrn_radiation_type MoK\a
_diffrn_radiation_wavelength 0.71073
_diffrn_reflns_av_R_equivalents 0.0276
_diffrn_reflns_av_sigmaI/netI 0.0293
_diffrn_reflns_limit_h_max 9
_diffrn_reflns_limit_h_min -8
_diffrn_reflns_limit_k_max 17
_diffrn_reflns_limit_k_min -17
_diffrn_reflns_limit_l_max 14
_diffrn_reflns_limit_l_min -20
_diffrn_reflns_number 5797
_diffrn_reflns_theta_full 23.26
_diffrn_reflns_theta_max 23.26
_diffrn_reflns_theta_min 2.19
_exptl_absorpt_coefficient_mu 0.451
_exptl_absorpt_correction_T_max 0.8728
_exptl_absorpt_correction_T_min 0.8227
_exptl_absorpt_correction_type empirical
_exptl_crystal_colour yellow
_exptl_crystal_density_diffrn 1.391
_exptl_crystal_density_method 'not measured'
_exptl_crystal_description parallelpiped
_exptl_crystal_F_000 1128
_exptl_crystal_size_max 0.45
_exptl_crystal_size_mid 0.44
_exptl_crystal_size_min 0.31
_refine_diff_density_max 0.686
_refine_diff_density_min -0.410
_refine_diff_density_rms 0.078
_refine_ls_abs_structure_details 'Flack H D (1983), Acta Cryst. A39, 876-881'
_refine_ls_abs_structure_Flack 0.00
_refine_ls_extinction_coef 0.0016(2)
_refine_ls_extinction_expression Fc^*^=kFc[1+0.001xFc^2^\l^3^/sin(2\q)]^-1/4^
_refine_ls_extinction_method SHELXL
_refine_ls_goodness_of_fit_ref 1.087
_refine_ls_hydrogen_treatment mixed
_refine_ls_matrix_type full
_refine_ls_number_parameters 147
_refine_ls_number_reflns 2644
_refine_ls_number_restraints 2
_refine_ls_restrained_S_all 1.087
_refine_ls_R_factor_all 0.0422
_refine_ls_R_factor_gt 0.0366
_refine_ls_shift/su_max 0.005
_refine_ls_shift/su_mean 0.000
_refine_ls_structure_factor_coef Fsqd
_refine_ls_weighting_details 'calc w=1/[\s^2^(Fo^2^)+(0.0304P)^2^+11.9011P] where P=(Fo^2^+2Fc^2^)/3'
_refine_ls_weighting_scheme calc
_refine_ls_wR_factor_gt 0.0853
_refine_ls_wR_factor_ref 0.0897
_reflns_number_gt 2415
_reflns_number_total 2644
_reflns_threshold_expression >2sigma(I)
_cod_data_source_file ic0259484_3.cif
_cod_data_source_block yahong1t
_cod_depositor_comments
;
The following automatic conversions were performed:

'_symmetry_cell_setting' value 'Monoclinic' changed to 'monoclinic'
according to the built-in table from CIF Core dictionary named
'cif_core.dic' version 2.4.1 from 2010-06-29.

Automatic conversion script
Id: cif_fix_values 1646 2011-03-28 12:23:43Z adriana 
;
_cod_database_code 4318968

loop_
_symmetry_equiv_pos_as_xyz
'x, y, z'
'x, -y, z+1/2'
'x+1/2, y+1/2, z'
'x+1/2, -y+1/2, z+1/2'

loop_
_atom_site_label
_atom_site_type_symbol
_atom_site_fract_x
_atom_site_fract_y
_atom_site_fract_z
_atom_site_U_iso_or_equiv
_atom_site_adp_type
_atom_site_occupancy
_atom_site_symmetry_multiplicity
_atom_site_calc_flag
_atom_site_refinement_flags
_atom_site_disorder_assembly
_atom_site_disorder_group
Zr Zr -0.3393(2) -0.01523(2) -0.13579(12) 0.01669(17) Uani 1 1 d . . .
N1 N -0.4917(9) 0.0327(5) -0.2224(4) 0.019(2) Uiso 1 1 d U . .
N2 N -0.1953(9) -0.1100(5) -0.1719(5) 0.022(2) Uiso 1 1 d U . .
N3 N -0.1829(9) 0.0509(6) -0.2217(5) 0.019(2) Uiso 1 1 d U . .
N4 N -0.4713(10) -0.1140(6) -0.0975(5) 0.026(2) Uiso 1 1 d U . .
N5 N -0.1918(10) 0.0409(6) -0.0481(5) 0.027(2) Uiso 1 1 d U . .
N6 N -0.4981(10) 0.0488(6) -0.0531(5) 0.023(2) Uiso 1 1 d U . .
C1S C -0.5268(13) -0.3189(7) -0.4134(6) 0.047(3) Uiso 1 1 d U . .
H1SA H -0.4760 -0.3652 -0.4294 0.057 Uiso 1 1 calc R . .
C2S C -0.4364(10) -0.2597(5) -0.3512(5) 0.031(2) Uiso 1 1 d U . .
H2SA H -0.3364 -0.2710 -0.3309 0.037 Uiso 1 1 calc R . .
C3S C -0.5059(12) -0.2023(7) -0.3342(6) 0.038(3) Uiso 1 1 d U . .
H3SA H -0.4584 -0.1662 -0.2996 0.045 Uiso 1 1 calc R . .
C4S C -0.6776(11) -0.1828(6) -0.3669(5) 0.032(3) Uiso 1 1 d U . .
H4SA H -0.7298 -0.1365 -0.3520 0.038 Uiso 1 1 calc R . .
C5S C -0.7334(12) -0.2260(6) -0.4081(6) 0.045(3) Uiso 1 1 d U . .
H5SA H -0.8350 -0.2156 -0.4267 0.053 Uiso 1 1 calc R . .
C6S C -0.6472(13) -0.3059(7) -0.4375(6) 0.043(3) Uiso 1 1 d U . .
H6SA H -0.6960 -0.3400 -0.4734 0.052 Uiso 1 1 calc R . .
C11 C -0.6411(16) 0.0137(6) -0.2475(8) 0.031(4) Uiso 1 1 d U . .
H11A H -0.7103 -0.0210 -0.2274 0.037 Uiso 1 1 calc R . .
C12 C -0.6644(11) 0.0646(6) -0.3175(5) 0.039(3) Uiso 1 1 d U . .
H12A H -0.7553 0.0657 -0.3485 0.046 Uiso 1 1 calc R . .
C13 C -0.5333(10) 0.1082(6) -0.3283(5) 0.031(3) Uiso 1 1 d U . .
H13A H -0.5187 0.1422 -0.3673 0.037 Uiso 1 1 calc R . .
C14 C -0.4331(12) 0.0923(7) -0.2723(7) 0.027(3) Uiso 1 1 d U . .
C21 C -0.1369(10) -0.1863(5) -0.1436(5) 0.031(2) Uiso 1 1 d U . .
H21A H -0.1681 -0.2130 -0.1036 0.037 Uiso 1 1 calc R . .
C22 C -0.0293(11) -0.2148(6) -0.1830(5) 0.046(3) Uiso 1 1 d U . .
H22A H 0.0286 -0.2633 -0.1744 0.056 Uiso 1 1 calc R . .
C23 C -0.0190(12) -0.1574(6) -0.2409(6) 0.045(3) Uiso 1 1 d U . .
H23A H 0.0486 -0.1592 -0.2759 0.054 Uiso 1 1 calc R . .
C24 C -0.1303(11) -0.0997(7) -0.2334(6) 0.022(3) Uiso 1 1 d U . .
C31 C -0.2782(11) 0.1196(7) -0.2573(7) 0.028(3) Uiso 1 1 d U . .
H31A H -0.2738 0.1681 -0.2260 0.034 Uiso 1 1 calc R . .
H31B H -0.2381 0.1355 -0.3016 0.034 Uiso 1 1 calc R . .
C32 C -0.1588(17) -0.0171(6) -0.2720(9) 0.026(4) Uiso 1 1 d U . .
H32A H -0.0712 -0.0038 -0.2975 0.031 Uiso 1 1 calc R . .
H32B H -0.2489 -0.0220 -0.3071 0.031 Uiso 1 1 calc R . .
C33 C -0.0241(12) 0.0771(7) -0.1918(7) 0.035(3) Uiso 1 1 d U . .
H33A H 0.0273 0.1022 -0.2291 0.053 Uiso 1 1 calc R . .
H33B H 0.0329 0.0291 -0.1731 0.053 Uiso 1 1 calc R . .
H33C H -0.0306 0.1170 -0.1539 0.053 Uiso 1 1 calc R . .
C41 C -0.5122(10) -0.1938(5) -0.1213(5) 0.029(2) Uiso 1 1 d U . .
H41A H -0.4764 -0.2202 -0.1604 0.035 Uiso 1 1 calc R . .
C42 C -0.6134(9) -0.2282(5) -0.0785(4) 0.0269(19) Uiso 1 1 d U . .
H42A H -0.6581 -0.2809 -0.0835 0.032 Uiso 1 1 calc R . .
C43 C -0.6366(11) -0.1678(6) -0.0253(6) 0.033(3) Uiso 1 1 d U . .
H43A H -0.6929 -0.1761 0.0134 0.040 Uiso 1 1 calc R . .
C44 C -0.5622(11) -0.0947(7) -0.0401(6) 0.025(3) Uiso 1 1 d U . .
C51 C -0.0407(15) 0.0195(7) -0.0188(8) 0.028(4) Uiso 1 1 d U . .
H51A H 0.0191 -0.0180 -0.0415 0.034 Uiso 1 1 calc R . .
C52 C 0.0073(9) 0.0530(5) 0.0380(5) 0.025(2) Uiso 1 1 d U . .
H52A H 0.1042 0.0476 0.0639 0.029 Uiso 1 1 calc R . .
C53 C -0.1188(11) 0.1020(6) 0.0555(5) 0.028(2) Uiso 1 1 d U . .
H53A H -0.1206 0.1359 0.0958 0.034 Uiso 1 1 calc R . .
C54 C -0.2406(12) 0.0897(7) 0.0007(6) 0.024(3) Uiso 1 1 d U . .
C64 C -0.5144(17) -0.0187(6) 0.0025(9) 0.028(4) Uiso 1 1 d U . .
H64A H -0.4172 -0.0280 0.0319 0.033 Uiso 1 1 calc R . .
H64B H -0.5918 -0.0034 0.0334 0.033 Uiso 1 1 calc R . .
C65 C -0.4109(11) 0.1207(7) -0.0160(6) 0.026(3) Uiso 1 1 d U . .
H65A H -0.4534 0.1351 0.0281 0.031 Uiso 1 1 calc R . .
H65B H -0.4159 0.1695 -0.0469 0.031 Uiso 1 1 calc R . .
C66 C -0.6486(12) 0.0839(7) -0.0818(6) 0.031(3) Uiso 1 1 d U . .
H66A H -0.6986 0.1069 -0.0432 0.046 Uiso 1 1 calc R . .
H66B H -0.7117 0.0405 -0.1051 0.046 Uiso 1 1 calc R . .
H66C H -0.6335 0.1271 -0.1159 0.046 Uiso 1 1 calc R . .

loop_
_atom_site_aniso_label
_atom_site_aniso_U_11
_atom_site_aniso_U_22
_atom_site_aniso_U_33
_atom_site_aniso_U_23
_atom_site_aniso_U_13
_atom_site_aniso_U_12
Zr 0.0188(3) 0.0178(2) 0.0141(2) 0.0003(6) 0.00428(16) -0.0008(6)

loop_
_atom_type_symbol
_atom_type_description
_atom_type_scat_dispersion_real
_atom_type_scat_dispersion_imag
_atom_type_scat_source
C C 0.0033 0.0016 'International Tables Vol C Tables 4.2.6.8 and 6.1.1.4'
H H 0.0000 0.0000 'International Tables Vol C Tables 4.2.6.8 and 6.1.1.4'
N N 0.0061 0.0033 'International Tables Vol C Tables 4.2.6.8 and 6.1.1.4'
Zr Zr -2.9673 0.5597 'International Tables Vol C Tables 4.2.6.8 and 6.1.1.4'

loop_
_geom_angle_atom_site_label_1
_geom_angle_atom_site_label_2
_geom_angle_atom_site_label_3
_geom_angle
_geom_angle_site_symmetry_1
_geom_angle_site_symmetry_3
_geom_angle_publ_flag
N1 Zr N2 110.9(3) . . ?
N1 Zr N4 102.0(3) . . ?
N2 Zr N4 86.57(16) . . ?
N1 Zr N5 134.29(16) . . ?
N2 Zr N5 102.3(3) . . ?
N4 Zr N5 110.6(4) . . ?
N1 Zr N6 88.9(3) . . ?
N2 Zr N6 155.1(3) . . ?
N4 Zr N6 74.2(3) . . ?
N5 Zr N6 71.0(3) . . ?
N1 Zr N3 72.1(3) . . ?
N2 Zr N3 73.0(3) . . ?
N4 Zr N3 154.2(3) . . ?
N5 Zr N3 89.5(3) . . ?
N6 Zr N3 129.51(11) . . ?
C11 N1 C14 108.2(9) . . ?
C11 N1 Zr 132.3(8) . . ?
C14 N1 Zr 119.2(6) . . ?
C24 N2 C21 104.9(9) . . ?
C24 N2 Zr 120.3(7) . . ?
C21 N2 Zr 134.7(7) . . ?
C32 N3 C31 111.9(9) . . ?
C32 N3 C33 104.7(10) . . ?
C31 N3 C33 114.1(9) . . ?
C32 N3 Zr 103.3(8) . . ?
C31 N3 Zr 106.6(7) . . ?
C33 N3 Zr 115.7(7) . . ?
C41 N4 C44 107.1(9) . . ?
C41 N4 Zr 134.9(8) . . ?
C44 N4 Zr 117.2(7) . . ?
C54 N5 C51 103.6(9) . . ?
C54 N5 Zr 124.3(8) . . ?
C51 N5 Zr 130.1(8) . . ?
C66 N6 C65 105.2(9) . . ?
C66 N6 C64 111.9(10) . . ?
C65 N6 C64 108.0(9) . . ?
C66 N6 Zr 118.6(7) . . ?
C65 N6 Zr 108.8(7) . . ?
C64 N6 Zr 104.0(8) . . ?
C6S C1S C2S 122.6(12) . . ?
C3S C2S C1S 115.2(10) . . ?
C2S C3S C4S 123.3(10) . . ?
C5S C4S C3S 118.1(11) . . ?
C4S C5S C6S 123.1(11) . . ?
C1S C6S C5S 117.7(12) . . ?
N1 C11 C12 101.8(10) . . ?
C13 C12 C11 111.2(9) . . ?
C14 C13 C12 106.0(10) . . ?
C13 C14 C31 129.4(12) . . ?
C13 C14 N1 112.7(10) . . ?
C31 C14 N1 117.8(9) . . ?
C22 C21 N2 109.7(9) . . ?
C21 C22 C23 107.9(9) . . ?
C24 C23 C22 104.5(10) . . ?
N2 C24 C23 112.3(10) . . ?
N2 C24 C32 116.8(11) . . ?
C23 C24 C32 128.6(12) . . ?
C14 C31 N3 109.5(10) . . ?
N3 C32 C24 111.6(12) . . ?
C42 C41 N4 109.9(9) . . ?
C41 C42 C43 106.9(8) . . ?
C44 C43 C42 109.1(10) . . ?
C43 C44 N4 106.2(9) . . ?
C43 C44 C64 134.0(12) . . ?
N4 C44 C64 115.5(11) . . ?
C52 C51 N5 116.5(11) . . ?
C51 C52 C53 104.1(9) . . ?
C54 C53 C52 107.3(9) . . ?
N5 C54 C53 108.3(10) . . ?
N5 C54 C65 115.2(9) . . ?
C53 C54 C65 136.5(11) . . ?
C44 C64 N6 104.9(12) . . ?
N6 C65 C54 105.7(9) . . ?

loop_
_geom_bond_atom_site_label_1
_geom_bond_atom_site_label_2
_geom_bond_distance
_geom_bond_site_symmetry_2
_geom_bond_publ_flag
Zr N1 2.121(8) . ?
Zr N2 2.127(9) . ?
Zr N4 2.127(9) . ?
Zr N5 2.163(9) . ?
Zr N6 2.419(11) . ?
Zr N3 2.464(10) . ?
N1 C11 1.370(15) . ?
N1 C14 1.468(15) . ?
N2 C24 1.350(13) . ?
N2 C21 1.403(12) . ?
N3 C32 1.469(17) . ?
N3 C31 1.489(13) . ?
N3 C33 1.496(14) . ?
N4 C41 1.385(11) . ?
N4 C44 1.439(14) . ?
N5 C54 1.309(15) . ?
N5 C51 1.413(15) . ?
N6 C66 1.473(13) . ?
N6 C65 1.505(13) . ?
N6 C64 1.517(17) . ?
C1S C6S 1.115(13) . ?
C1S C2S 1.634(13) . ?
C2S C3S 1.164(12) . ?
C3S C4S 1.585(13) . ?
C4S C5S 1.106(12) . ?
C5S C6S 1.612(14) . ?
C11 C12 1.537(17) . ?
C12 C13 1.375(14) . ?
C13 C14 1.312(14) . ?
C14 C31 1.419(14) . ?
C21 C22 1.339(14) . ?
C22 C23 1.431(14) . ?
C23 C24 1.359(15) . ?
C24 C32 1.513(15) . ?
C41 C42 1.372(12) . ?
C42 C43 1.419(13) . ?
C43 C44 1.381(15) . ?
C44 C64 1.486(15) . ?
C51 C52 1.222(15) . ?
C52 C53 1.419(13) . ?
C53 C54 1.406(14) . ?
C54 C65 1.565(13) . ?

loop_
_geom_torsion_atom_site_label_1
_geom_torsion_atom_site_label_2
_geom_torsion_atom_site_label_3
_geom_torsion_atom_site_label_4
_geom_torsion
_geom_torsion_site_symmetry_1
_geom_torsion_site_symmetry_2
_geom_torsion_site_symmetry_3
_geom_torsion_site_symmetry_4
_geom_torsion_publ_flag
N2 Zr N1 C11 95.5(10) . . . . ?
N4 Zr N1 C11 4.6(11) . . . . ?
N5 Zr N1 C11 -130.6(9) . . . . ?
N6 Zr N1 C11 -69.0(10) . . . . ?
N3 Zr N1 C11 158.6(11) . . . . ?
N2 Zr N1 C14 -77.6(9) . . . . ?
N4 Zr N1 C14 -168.5(8) . . . . ?
N5 Zr N1 C14 56.2(12) . . . . ?
N6 Zr N1 C14 117.9(8) . . . . ?
N3 Zr N1 C14 -14.5(8) . . . . ?
N1 Zr N2 C24 43.2(8) . . . . ?
N4 Zr N2 C24 144.8(6) . . . . ?
N5 Zr N2 C24 -104.9(8) . . . . ?
N6 Zr N2 C24 -176.2(7) . . . . ?
N3 Zr N2 C24 -19.3(7) . . . . ?
N1 Zr N2 C21 -141.7(8) . . . . ?
N4 Zr N2 C21 -40.1(9) . . . . ?
N5 Zr N2 C21 70.2(9) . . . . ?
N6 Zr N2 C21 -1.1(14) . . . . ?
N3 Zr N2 C21 155.8(9) . . . . ?
N1 Zr N3 C32 -88.3(7) . . . . ?
N2 Zr N3 C32 31.2(7) . . . . ?
N4 Zr N3 C32 -7.8(11) . . . . ?
N5 Zr N3 C32 134.3(7) . . . . ?
N6 Zr N3 C32 -161.2(6) . . . . ?
N1 Zr N3 C31 29.8(7) . . . . ?
N2 Zr N3 C31 149.3(7) . . . . ?
N4 Zr N3 C31 110.3(9) . . . . ?
N5 Zr N3 C31 -107.6(7) . . . . ?
N6 Zr N3 C31 -43.1(9) . . . . ?
N1 Zr N3 C33 157.9(8) . . . . ?
N2 Zr N3 C33 -82.6(8) . . . . ?
N4 Zr N3 C33 -121.6(9) . . . . ?
N5 Zr N3 C33 20.4(8) . . . . ?
N6 Zr N3 C33 85.0(8) . . . . ?
N1 Zr N4 C41 75.2(9) . . . . ?
N2 Zr N4 C41 -35.5(10) . . . . ?
N5 Zr N4 C41 -137.4(8) . . . . ?
N6 Zr N4 C41 160.6(9) . . . . ?
N3 Zr N4 C41 1.6(14) . . . . ?
N1 Zr N4 C44 -93.0(7) . . . . ?
N2 Zr N4 C44 156.3(6) . . . . ?
N5 Zr N4 C44 54.4(7) . . . . ?
N6 Zr N4 C44 -7.7(6) . . . . ?
N3 Zr N4 C44 -166.7(7) . . . . ?
N1 Zr N5 C54 59.4(13) . . . . ?
N2 Zr N5 C54 -164.2(10) . . . . ?
N4 Zr N5 C54 -73.3(10) . . . . ?
N6 Zr N5 C54 -9.2(9) . . . . ?
N3 Zr N5 C54 123.3(10) . . . . ?
N1 Zr N5 C51 -138.9(8) . . . . ?
N2 Zr N5 C51 -2.5(11) . . . . ?
N4 Zr N5 C51 88.5(10) . . . . ?
N6 Zr N5 C51 152.5(11) . . . . ?
N3 Zr N5 C51 -75.0(10) . . . . ?
N1 Zr N6 C66 10.0(8) . . . . ?
N2 Zr N6 C66 -133.6(8) . . . . ?
N4 Zr N6 C66 -92.9(8) . . . . ?
N5 Zr N6 C66 148.2(9) . . . . ?
N3 Zr N6 C66 75.5(9) . . . . ?
N1 Zr N6 C65 -110.0(7) . . . . ?
N2 Zr N6 C65 106.3(9) . . . . ?
N4 Zr N6 C65 147.1(7) . . . . ?
N5 Zr N6 C65 28.2(7) . . . . ?
N3 Zr N6 C65 -44.6(9) . . . . ?
N1 Zr N6 C64 135.1(7) . . . . ?
N2 Zr N6 C64 -8.6(12) . . . . ?
N4 Zr N6 C64 32.2(7) . . . . ?
N5 Zr N6 C64 -86.7(7) . . . . ?
N3 Zr N6 C64 -159.5(6) . . . . ?
C6S C1S C2S C3S -0.7(15) . . . . ?
C1S C2S C3S C4S 1.3(14) . . . . ?
C2S C3S C4S C5S -0.2(16) . . . . ?
C3S C4S C5S C6S -1.6(15) . . . . ?
C2S C1S C6S C5S -0.9(18) . . . . ?
C4S C5S C6S C1S 2.2(17) . . . . ?
C14 N1 C11 C12 1.7(12) . . . . ?
Zr N1 C11 C12 -172.0(7) . . . . ?
N1 C11 C12 C13 -0.1(12) . . . . ?
C11 C12 C13 C14 -1.7(12) . . . . ?
C12 C13 C14 C31 178.1(12) . . . . ?
C12 C13 C14 N1 2.8(13) . . . . ?
C11 N1 C14 C13 -3.1(13) . . . . ?
Zr N1 C14 C13 171.6(7) . . . . ?
C11 N1 C14 C31 -178.9(10) . . . . ?
Zr N1 C14 C31 -4.3(14) . . . . ?
C24 N2 C21 C22 6.5(10) . . . . ?
Zr N2 C21 C22 -169.2(7) . . . . ?
N2 C21 C22 C23 -2.0(11) . . . . ?
C21 C22 C23 C24 -3.1(11) . . . . ?
C21 N2 C24 C23 -8.8(11) . . . . ?
Zr N2 C24 C23 167.7(7) . . . . ?
C21 N2 C24 C32 -173.4(9) . . . . ?
Zr N2 C24 C32 3.0(12) . . . . ?
C22 C23 C24 N2 7.5(11) . . . . ?
C22 C23 C24 C32 170.0(10) . . . . ?
C13 C14 C31 N3 -142.4(12) . . . . ?
N1 C14 C31 N3 32.7(15) . . . . ?
C32 N3 C31 C14 71.4(13) . . . . ?
C33 N3 C31 C14 -169.8(10) . . . . ?
Zr N3 C31 C14 -40.8(11) . . . . ?
C31 N3 C32 C24 -153.7(10) . . . . ?
C33 N3 C32 C24 82.1(12) . . . . ?
Zr N3 C32 C24 -39.5(11) . . . . ?
N2 C24 C32 N3 28.8(14) . . . . ?
C23 C24 C32 N3 -133.0(12) . . . . ?
C44 N4 C41 C42 -4.9(10) . . . . ?
Zr N4 C41 C42 -174.0(6) . . . . ?
N4 C41 C42 C43 -0.4(10) . . . . ?
C41 C42 C43 C44 5.9(10) . . . . ?
C42 C43 C44 N4 -8.7(10) . . . . ?
C42 C43 C44 C64 -163.4(12) . . . . ?
C41 N4 C44 C43 8.4(10) . . . . ?
Zr N4 C44 C43 179.7(6) . . . . ?
C41 N4 C44 C64 168.5(9) . . . . ?
Zr N4 C44 C64 -20.2(11) . . . . ?
C54 N5 C51 C52 -4.1(14) . . . . ?
Zr N5 C51 C52 -168.7(8) . . . . ?
N5 C51 C52 C53 2.2(13) . . . . ?
C51 C52 C53 C54 0.4(11) . . . . ?
C51 N5 C54 C53 3.9(12) . . . . ?
Zr N5 C54 C53 169.6(7) . . . . ?
C51 N5 C54 C65 -177.5(9) . . . . ?
Zr N5 C54 C65 -11.8(15) . . . . ?
C52 C53 C54 N5 -2.9(12) . . . . ?
C52 C53 C54 C65 178.9(12) . . . . ?
C43 C44 C64 N6 -158.0(11) . . . . ?
N4 C44 C64 N6 49.1(13) . . . . ?
C66 N6 C64 C44 79.4(12) . . . . ?
C65 N6 C64 C44 -165.3(10) . . . . ?
Zr N6 C64 C44 -49.9(11) . . . . ?
C66 N6 C65 C54 -168.5(9) . . . . ?
C64 N6 C65 C54 71.8(12) . . . . ?
Zr N6 C65 C54 -40.4(10) . . . . ?
N5 C54 C65 N6 36.0(14) . . . . ?
C53 C54 C65 N6 -146.0(13) . . . . ?
